data_4124824
loop_
_publ_author_name
'Kong, Wangqing'
'Wang, Qian'
'Zhu, Jieping'

_publ_section_title
;
 Palladium-Catalyzed Enantioselective Domino Heck/Intermolecular C-H Bond
 Functionalization: Development and Application to the Synthesis of
 (+)-Esermethole.
;
_journal_issue 51
_journal_name_full 'Journal of the American Chemical Society'
_journal_page_first 16028
_journal_page_last 16031
_journal_paper_doi 10.1021/jacs.5b11625
_journal_volume 137
_journal_year 2015
_chemical_absolute_configuration unk
_chemical_formula_moiety 'C19 H21 N3 O'
_chemical_formula_sum 'C19 H21 N3 O'
_chemical_formula_weight 307.39
_space_group_IT_number 18
_symmetry_cell_setting orthorhombic
_symmetry_space_group_name_Hall 'P 2 2ab'
_symmetry_space_group_name_H-M 'P 21 21 2'
_atom_sites_solution_hydrogens geom
_atom_sites_solution_primary direct
_atom_sites_solution_secondary difmap
_audit_creation_method SHELXL-97
_audit_update_record
;
2015-11-02 # Formatted by publCIF

;
_cell_angle_alpha 90.00
_cell_angle_beta 90.00
_cell_angle_gamma 90.00
_cell_formula_units_Z 4
_cell_length_a 10.259(2)
_cell_length_b 22.885(5)
_cell_length_c 6.9775(14)
_cell_measurement_reflns_used 88
_cell_measurement_temperature 100(2)
_cell_measurement_theta_max 22
_cell_measurement_theta_min 3
_cell_volume 1638.2(6)
_computing_cell_refinement 'Dirax/lsq (Duisenberg & Schreurs, 1989-2000)'
_computing_data_collection 'Collect (Bruker AXS BV, 1997-2004)'
_computing_data_reduction 'EvalCCD (Duisenberg & Schreurs, 1990-2000)'
_computing_molecular_graphics 'Bruker SHELXTL'
_computing_publication_material 'Bruker SHELXTL'
_computing_structure_refinement 'SHELXL-97 (Sheldrick, 1997)'
_computing_structure_solution 'SHELXS-97 (Sheldrick, 1990)'
_diffrn_ambient_temperature 100(2)
_diffrn_measured_fraction_theta_full 0.996
_diffrn_measured_fraction_theta_max 0.996
_diffrn_measurement_device_type 'Bruker APEX II CCD'
_diffrn_measurement_method 'phi and omega scans'
_diffrn_radiation_monochromator graphite
_diffrn_radiation_source 'fine-focus sealed tube'
_diffrn_radiation_type MoK\a
_diffrn_radiation_wavelength 0.71073
_diffrn_reflns_av_R_equivalents 0.0984
_diffrn_reflns_av_sigmaI/netI 0.0789
_diffrn_reflns_limit_h_max 13
_diffrn_reflns_limit_h_min -13
_diffrn_reflns_limit_k_max 29
_diffrn_reflns_limit_k_min -29
_diffrn_reflns_limit_l_max 9
_diffrn_reflns_limit_l_min -8
_diffrn_reflns_number 19543
_diffrn_reflns_theta_full 27.51
_diffrn_reflns_theta_max 27.51
_diffrn_reflns_theta_min 2.18
_exptl_absorpt_coefficient_mu 0.079
_exptl_absorpt_correction_T_max 0.7456
_exptl_absorpt_correction_T_min 0.4307
_exptl_absorpt_correction_type multi-scan
_exptl_absorpt_process_details 'SADABS 2008, Bruker AXS, 2008'
_exptl_crystal_colour colourless
_exptl_crystal_density_diffrn 1.246
_exptl_crystal_density_method 'not measured'
_exptl_crystal_description prism
_exptl_crystal_F_000 656
_exptl_crystal_size_max 0.46
_exptl_crystal_size_mid 0.21
_exptl_crystal_size_min 0.11
_refine_diff_density_max 0.445
_refine_diff_density_min -0.462
_refine_diff_density_rms 0.108
_refine_ls_abs_structure_details 'Flack H D (1983), Acta Cryst. A39, 876-881'
_refine_ls_abs_structure_Flack -1(6)
_refine_ls_extinction_coef 0.031(4)
_refine_ls_extinction_expression Fc^*^=kFc[1+0.001xFc^2^\l^3^/sin(2\q)]^-1/4^
_refine_ls_extinction_method SHELXL
_refine_ls_goodness_of_fit_ref 1.225
_refine_ls_hydrogen_treatment constr
_refine_ls_matrix_type full
_refine_ls_number_parameters 211
_refine_ls_number_reflns 3726
_refine_ls_number_restraints 0
_refine_ls_restrained_S_all 1.225
_refine_ls_R_factor_all 0.1488
_refine_ls_R_factor_gt 0.1174
_refine_ls_shift/su_max 0.000
_refine_ls_shift/su_mean 0.000
_refine_ls_structure_factor_coef Fsqd
_refine_ls_weighting_details 'calc w=1/[\s^2^(Fo^2^)+(0.0503P)^2^+7.1005P] where P=(Fo^2^+2Fc^2^)/3'
_refine_ls_weighting_scheme calc
_refine_ls_wR_factor_gt 0.2653
_refine_ls_wR_factor_ref 0.2818
_reflns_number_gt 2832
_reflns_number_total 3726
_reflns_threshold_expression >2sigma(I)
_cod_data_source_file ja5b11625_si_002.cif
_cod_data_source_block kwq-c-63
_cod_database_code 4124824
_publcif_datablock.id {af0bd2ab-9fde-4848-a878-d0f0874aa48b}

_publcif_info_exptl_table_max_cols 4
_publcif_info_exptl_table_use_headnotes n

loop_
_symmetry_equiv_pos_as_xyz
'x, y, z'
'-x, -y, z'
'-x+1/2, y+1/2, -z'
'x+1/2, -y+1/2, -z'

loop_
_atom_site_label
_atom_site_type_symbol
_atom_site_fract_x
_atom_site_fract_y
_atom_site_fract_z
_atom_site_U_iso_or_equiv
_atom_site_adp_type
_atom_site_occupancy
_atom_site_symmetry_multiplicity
_atom_site_calc_flag
_atom_site_refinement_flags
O1 O 1.0316(4) 0.74176(17) 0.5013(8) 0.0369(12) Uani 1 1 d .
N1 N 0.7999(5) 0.6987(2) 0.9820(9) 0.0307(13) Uani 1 1 d .
N2 N 0.8231(5) 0.6734(2) 0.6469(8) 0.0299(13) Uani 1 1 d .
N3 N 0.8130(5) 0.72788(19) 0.5469(8) 0.0266(12) Uani 1 1 d .
H3 H 0.7348 0.7414 0.5204 0.032 Uiso 1 1 calc R
C1 C 0.8862(6) 0.6782(2) 0.8313(9) 0.0263(13) Uani 1 1 d .
H1 H 0.9677 0.7021 0.8239 0.032 Uiso 1 1 calc R
C2 C 0.8931(7) 0.6269(2) 0.5369(11) 0.0344(16) Uani 1 1 d .
H2A H 0.9791 0.6407 0.4913 0.041 Uiso 1 1 calc R
H2B H 0.8410 0.6132 0.4263 0.041 Uiso 1 1 calc R
C3 C 0.9068(7) 0.5801(2) 0.6867(10) 0.0311(14) Uani 1 1 d .
H3A H 0.9864 0.5567 0.6641 0.037 Uiso 1 1 calc R
H3B H 0.8304 0.5537 0.6848 0.037 Uiso 1 1 calc R
C4 C 0.9157(7) 0.6133(2) 0.8851(10) 0.0305(15) Uani 1 1 d .
C5 C 0.8014(6) 0.5989(2) 1.0140(9) 0.0260(13) Uani 1 1 d .
C6 C 0.7593(6) 0.5461(2) 1.0895(10) 0.0311(15) Uani 1 1 d .
H6 H 0.8046 0.5111 1.0587 0.037 Uiso 1 1 calc R
C7 C 0.6526(7) 0.5439(3) 1.2084(10) 0.0343(16) Uani 1 1 d .
H7 H 0.6242 0.5075 1.2587 0.041 Uiso 1 1 calc R
C8 C 0.5862(7) 0.5947(3) 1.2552(10) 0.0354(16) Uani 1 1 d .
H8 H 0.5120 0.5927 1.3364 0.042 Uiso 1 1 calc R
C9 C 0.6277(6) 0.6493(3) 1.1835(9) 0.0262(13) Uani 1 1 d .
H9 H 0.5838 0.6843 1.2175 0.031 Uiso 1 1 calc R
C10 C 0.7340(6) 0.6501(2) 1.0625(9) 0.0269(14) Uani 1 1 d .
C11 C 0.7409(6) 0.7565(2) 0.9837(10) 0.0298(14) Uani 1 1 d .
H11A H 0.7053 0.7646 1.1113 0.045 Uiso 1 1 calc R
H11B H 0.6706 0.7580 0.8887 0.045 Uiso 1 1 calc R
H11C H 0.8071 0.7859 0.9521 0.045 Uiso 1 1 calc R
C12 C 1.0441(6) 0.6064(3) 0.9873(14) 0.047(2) Uani 1 1 d .
H12A H 1.0552 0.5655 1.0261 0.070 Uiso 1 1 calc R
H12B H 1.0453 0.6315 1.1012 0.070 Uiso 1 1 calc R
H12C H 1.1153 0.6176 0.9012 0.070 Uiso 1 1 calc R
C13 C 0.9176(6) 0.7595(2) 0.4912(9) 0.0243(12) Uani 1 1 d .
C14 C 0.8885(6) 0.8212(2) 0.4253(9) 0.0245(13) Uani 1 1 d .
C15 C 0.7853(6) 0.8535(2) 0.5015(11) 0.0299(14) Uani 1 1 d .
H15 H 0.7258 0.8360 0.5887 0.036 Uiso 1 1 calc R
C16 C 0.7707(6) 0.9125(2) 0.4469(10) 0.0338(16) Uani 1 1 d .
H16 H 0.7013 0.9351 0.4979 0.041 Uiso 1 1 calc R
C17 C 0.8568(7) 0.9373(3) 0.3201(11) 0.0323(15) Uani 1 1 d .
H17 H 0.8477 0.9773 0.2870 0.039 Uiso 1 1 calc R
C18 C 0.9566(6) 0.9049(3) 0.2397(9) 0.0274(14) Uani 1 1 d .
H18 H 1.0135 0.9221 0.1483 0.033 Uiso 1 1 calc R
C19 C 0.9730(7) 0.8464(3) 0.2946(10) 0.0321(15) Uani 1 1 d .
H19 H 1.0423 0.8241 0.2419 0.039 Uiso 1 1 calc R

loop_
_atom_site_aniso_label
_atom_site_aniso_U_11
_atom_site_aniso_U_22
_atom_site_aniso_U_33
_atom_site_aniso_U_23
_atom_site_aniso_U_13
_atom_site_aniso_U_12
O1 0.031(2) 0.0126(19) 0.067(3) -0.007(2) 0.006(2) 0.0016(17)
N1 0.034(3) 0.016(2) 0.042(3) 0.003(2) 0.010(3) 0.001(2)
N2 0.036(3) 0.007(2) 0.046(3) 0.002(2) -0.002(3) -0.002(2)
N3 0.027(3) 0.010(2) 0.042(3) 0.003(2) -0.006(2) 0.0014(18)
C1 0.031(3) 0.013(3) 0.034(3) 0.007(2) 0.001(3) -0.001(2)
C2 0.035(4) 0.012(3) 0.056(5) -0.006(3) 0.006(3) -0.003(2)
C3 0.041(4) 0.012(3) 0.040(4) -0.003(3) 0.008(3) 0.003(2)
C4 0.038(4) 0.011(3) 0.043(4) 0.005(3) 0.015(3) 0.003(2)
C5 0.029(3) 0.014(2) 0.035(3) 0.002(3) -0.002(3) -0.001(2)
C6 0.036(4) 0.010(2) 0.047(4) 0.004(3) 0.000(3) -0.003(2)
C7 0.043(4) 0.022(3) 0.039(4) 0.004(3) -0.003(3) -0.006(3)
C8 0.036(4) 0.028(3) 0.042(4) 0.011(3) -0.010(3) -0.004(3)
C9 0.039(3) 0.020(3) 0.020(3) -0.002(2) -0.001(3) 0.000(3)
C10 0.031(3) 0.017(3) 0.032(3) 0.009(2) -0.007(3) 0.000(2)
C11 0.043(4) 0.010(2) 0.037(3) -0.002(2) -0.011(3) 0.000(2)
C12 0.034(4) 0.018(3) 0.089(6) 0.010(4) 0.010(4) 0.006(3)
C13 0.030(3) 0.012(2) 0.031(3) -0.005(2) -0.005(3) 0.005(2)
C14 0.030(3) 0.012(3) 0.032(3) -0.001(2) -0.003(3) 0.000(2)
C15 0.031(3) 0.016(3) 0.043(4) 0.005(3) 0.002(3) -0.003(2)
C16 0.034(3) 0.015(3) 0.052(4) 0.003(3) -0.010(3) 0.009(2)
C17 0.044(4) 0.013(3) 0.040(4) -0.004(3) -0.011(3) -0.002(3)
C18 0.039(4) 0.020(3) 0.024(3) 0.000(2) 0.003(3) 0.000(3)
C19 0.039(4) 0.013(3) 0.044(4) 0.000(3) -0.001(3) 0.003(2)

loop_
_atom_type_symbol
_atom_type_description
_atom_type_scat_dispersion_real
_atom_type_scat_dispersion_imag
_atom_type_scat_source
C C 0.0033 0.0016 'International Tables Vol C Tables 4.2.6.8 and 6.1.1.4'
H H 0.0000 0.0000 'International Tables Vol C Tables 4.2.6.8 and 6.1.1.4'
N N 0.0061 0.0033 'International Tables Vol C Tables 4.2.6.8 and 6.1.1.4'
O O 0.0106 0.0060 'International Tables Vol C Tables 4.2.6.8 and 6.1.1.4'

loop_
_geom_angle_atom_site_label_1
_geom_angle_atom_site_label_2
_geom_angle_atom_site_label_3
_geom_angle
C10 N1 C1 108.9(4)
C10 N1 C11 120.8(5)
C1 N1 C11 123.6(5)
N3 N2 C1 113.6(4)
N3 N2 C2 113.8(5)
C1 N2 C2 107.2(5)
C13 N3 N2 123.3(5)
C13 N3 H3 118.4
N2 N3 H3 118.4
N2 C1 N1 113.4(5)
N2 C1 C4 103.2(5)
N1 C1 C4 104.6(5)
N2 C1 H1 111.7
N1 C1 H1 111.7
C4 C1 H1 111.7
N2 C2 C3 101.2(5)
N2 C2 H2A 111.5
C3 C2 H2A 111.5
N2 C2 H2B 111.5
C3 C2 H2B 111.5
H2A C2 H2B 109.3
C2 C3 C4 105.8(5)
C2 C3 H3A 110.6
C4 C3 H3A 110.6
C2 C3 H3B 110.6
C4 C3 H3B 110.6
H3A C3 H3B 108.7
C12 C4 C5 111.9(6)
C12 C4 C1 112.6(5)
C5 C4 C1 101.5(5)
C12 C4 C3 114.5(6)
C5 C4 C3 111.7(5)
C1 C4 C3 103.6(5)
C6 C5 C10 118.9(6)
C6 C5 C4 131.0(5)
C10 C5 C4 110.1(5)
C7 C6 C5 120.6(6)
C7 C6 H6 119.7
C5 C6 H6 119.7
C6 C7 C8 120.2(6)
C6 C7 H7 119.9
C8 C7 H7 119.9
C7 C8 C9 120.7(7)
C7 C8 H8 119.7
C9 C8 H8 119.7
C10 C9 C8 117.9(6)
C10 C9 H9 121.1
C8 C9 H9 121.1
C9 C10 C5 121.7(5)
C9 C10 N1 129.1(5)
C5 C10 N1 109.0(5)
N1 C11 H11A 109.5
N1 C11 H11B 109.5
H11A C11 H11B 109.5
N1 C11 H11C 109.5
H11A C11 H11C 109.5
H11B C11 H11C 109.5
C4 C12 H12A 109.5
C4 C12 H12B 109.5
H12A C12 H12B 109.5
C4 C12 H12C 109.5
H12A C12 H12C 109.5
H12B C12 H12C 109.5
O1 C13 N3 123.9(5)
O1 C13 C14 120.5(5)
N3 C13 C14 115.5(5)
C19 C14 C15 120.3(5)
C19 C14 C13 117.8(5)
C15 C14 C13 121.8(5)
C14 C15 C16 118.9(6)
C14 C15 H15 120.5
C16 C15 H15 120.5
C17 C16 C15 120.1(6)
C17 C16 H16 120.0
C15 C16 H16 120.0
C16 C17 C18 121.1(6)
C16 C17 H17 119.4
C18 C17 H17 119.4
C17 C18 C19 119.3(6)
C17 C18 H18 120.3
C19 C18 H18 120.3
C14 C19 C18 120.2(6)
C14 C19 H19 119.9
C18 C19 H19 119.9

loop_
_geom_bond_atom_site_label_1
_geom_bond_atom_site_label_2
_geom_bond_distance
O1 C13 1.240(7)
N1 C10 1.418(7)
N1 C1 1.453(8)
N1 C11 1.454(7)
N2 N3 1.433(7)
N2 C1 1.444(8)
N2 C2 1.495(8)
N3 C13 1.351(8)
N3 H3 0.8800
C1 C4 1.561(8)
C1 H1 1.0000
C2 C3 1.503(9)
C2 H2A 0.9900
C2 H2B 0.9900
C3 C4 1.582(9)
C3 H3A 0.9900
C3 H3B 0.9900
C4 C12 1.506(10)
C4 C5 1.514(9)
C5 C6 1.387(8)
C5 C10 1.402(8)
C6 C7 1.375(10)
C6 H6 0.9500
C7 C8 1.385(10)
C7 H7 0.9500
C8 C9 1.411(8)
C8 H8 0.9500
C9 C10 1.379(9)
C9 H9 0.9500
C11 H11A 0.9800
C11 H11B 0.9800
C11 H11C 0.9800
C12 H12A 0.9800
C12 H12B 0.9800
C12 H12C 0.9800
C13 C14 1.514(7)
C14 C19 1.384(9)
C14 C15 1.397(8)
C15 C16 1.411(8)
C15 H15 0.9500
C16 C17 1.372(10)
C16 H16 0.9500
C17 C18 1.382(9)
C17 H17 0.9500
C18 C19 1.401(8)
C18 H18 0.9500
C19 H19 0.9500

loop_
_geom_hbond_atom_site_label_D
_geom_hbond_atom_site_label_H
_geom_hbond_atom_site_label_A
_geom_hbond_distance_DH
_geom_hbond_distance_HA
_geom_hbond_distance_DA
_geom_hbond_angle_DHA
_geom_hbond_site_symmetry_A
N3 H3 O1 0.88 2.13 2.988(7) 166.7 4_466

loop_
_geom_torsion_atom_site_label_1
_geom_torsion_atom_site_label_2
_geom_torsion_atom_site_label_3
_geom_torsion_atom_site_label_4
_geom_torsion
C1 N2 N3 C13 62.0(8)
C2 N2 N3 C13 -61.1(7)
N3 N2 C1 N1 81.0(6)
C2 N2 C1 N1 -152.4(5)
N3 N2 C1 C4 -166.5(5)
C2 N2 C1 C4 -39.8(6)
C10 N1 C1 N2 86.8(6)
C11 N1 C1 N2 -64.5(7)
C10 N1 C1 C4 -24.9(7)
C11 N1 C1 C4 -176.2(5)
N3 N2 C2 C3 171.3(5)
C1 N2 C2 C3 44.8(6)
N2 C2 C3 C4 -30.2(6)
N2 C1 C4 C12 143.0(6)
N1 C1 C4 C12 -98.2(7)
N2 C1 C4 C5 -97.2(6)
N1 C1 C4 C5 21.6(7)
N2 C1 C4 C3 18.8(6)
N1 C1 C4 C3 137.6(5)
C2 C3 C4 C12 -115.2(6)
C2 C3 C4 C5 116.2(6)
C2 C3 C4 C1 7.7(7)
C12 C4 C5 C6 -69.6(9)
C1 C4 C5 C6 170.1(7)
C3 C4 C5 C6 60.3(9)
C12 C4 C5 C10 108.5(6)
C1 C4 C5 C10 -11.8(7)
C3 C4 C5 C10 -121.6(6)
C10 C5 C6 C7 0.6(10)
C4 C5 C6 C7 178.6(7)
C5 C6 C7 C8 -0.4(10)
C6 C7 C8 C9 -0.7(11)
C7 C8 C9 C10 1.5(10)
C8 C9 C10 C5 -1.3(9)
C8 C9 C10 N1 -175.4(6)
C6 C5 C10 C9 0.3(10)
C4 C5 C10 C9 -178.1(6)
C6 C5 C10 N1 175.4(6)
C4 C5 C10 N1 -3.0(7)
C1 N1 C10 C9 -167.3(6)
C11 N1 C10 C9 -15.1(10)
C1 N1 C10 C5 18.1(7)
C11 N1 C10 C5 170.3(6)
N2 N3 C13 O1 8.4(10)
N2 N3 C13 C14 -167.7(5)
O1 C13 C14 C19 31.0(9)
N3 C13 C14 C19 -152.7(6)
O1 C13 C14 C15 -144.9(7)
N3 C13 C14 C15 31.4(8)
C19 C14 C15 C16 -1.6(10)
C13 C14 C15 C16 174.2(6)
C14 C15 C16 C17 0.3(10)
C15 C16 C17 C18 1.8(10)
C16 C17 C18 C19 -2.5(10)
C15 C14 C19 C18 0.9(10)
C13 C14 C19 C18 -175.1(6)
C17 C18 C19 C14 1.2(10)

loop_
_publcif_info_datablock.id
_publcif_info_datablock.publ_exptl
_publcif_info_datablock.publ_geom
_publcif_info_datablock.structure
{af0bd2ab-9fde-4848-a878-d0f0874aa48b} y y y

loop_
_publcif_info_exptl_table_extra_item
sin_theta_over_lambda_max

loop_
_publcif_info_tables.block_id
_publcif_info_tables.reference_item
{af0bd2ab-9fde-4848-a878-d0f0874aa48b} '_publcif_info_datablock.publ_exptl'
{af0bd2ab-9fde-4848-a878-d0f0874aa48b} '_geom_hbond_atom_site_label_D'
